data_4129124
loop_
_publ_author_name
'Pei, Xiaokun'
'B\"urgi, Hans-Beat'
'Kapustin, Eugene A.'
'Liu, Yuzhong'
'Yaghi, Omar M.'

_publ_section_title
;
 Coordinative Alignment in the Pores of MOFs for the Structural
 Determination of N-, S-, and P-Containing Organic Compounds Including
 Complex Chiral Molecules.
;
_journal_issue 47
_journal_name_full 'Journal of the American Chemical Society'
_journal_page_first 18862
_journal_page_last 18869
_journal_paper_doi 10.1021/jacs.9b10501
_journal_volume 141
_journal_year 2019
_chemical_absolute_configuration ad
_chemical_formula_moiety 'C30.29 H19.53 Al2 N0.76 O9.24, 0.11(O1)'
_chemical_formula_sum 'C30.29 H19.53 Al2 N0.76 O9.35'
_chemical_formula_weight 597.74
_space_group_crystal_system tetragonal
_space_group_IT_number 94
_space_group_name_Hall 'P 4n 2n'
_space_group_name_H-M_alt 'P 42 21 2'
_atom_sites_solution_hydrogens geom
_atom_sites_solution_primary direct
_atom_sites_solution_secondary difmap
_audit_creation_date 2019-04-07
_audit_creation_method
;
Olex2 1.2
(compiled 2018.05.29 svn.r3508 for OlexSys, GUI svn.r5506)
;
_cell_angle_alpha 90
_cell_angle_beta 90
_cell_angle_gamma 90
_cell_formula_units_Z 8
_cell_length_a 19.3331(6)
_cell_length_b 19.3331(6)
_cell_length_c 36.2317(12)
_cell_measurement_reflns_used 9923
_cell_measurement_temperature 100
_cell_measurement_theta_max 25.40
_cell_measurement_theta_min 2.16
_cell_volume 13542.3(7)
_computing_cell_refinement 'SAINT V8.38A Bruker-AXS, Madison WI'
_computing_data_collection 'Bruker APEX3 Bruker-AXS, Madison WI'
_computing_data_reduction 'SAINT V8.38A Bruker-AXS, Madison WI'
_computing_molecular_graphics 'Olex2 (Dolomanov et al., 2009)'
_computing_publication_material 'Olex2 (Dolomanov et al., 2009)'
_computing_structure_refinement 'SHELXL-2018/3 (Sheldrick, 2018)'
_computing_structure_solution 'SHELXT 2014/5 (Sheldrick, 2014)'
_diffrn_ambient_temperature 100
_diffrn_detector_area_resol_mean 7.39
_diffrn_measured_fraction_theta_full 0.994
_diffrn_measured_fraction_theta_max 0.994
_diffrn_measurement_device_type 'Bruker D8 with PHOTON-II Detector'
_diffrn_measurement_method '\f and \w shutterless scans'
_diffrn_radiation_monochromator 'silicon 111'
_diffrn_radiation_type synchrotron
_diffrn_radiation_wavelength 0.7288
_diffrn_reflns_av_R_equivalents 0.0732
_diffrn_reflns_av_unetI/netI 0.0371
_diffrn_reflns_Laue_measured_fraction_full 0.994
_diffrn_reflns_Laue_measured_fraction_max 0.994
_diffrn_reflns_limit_h_max 20
_diffrn_reflns_limit_h_min -22
_diffrn_reflns_limit_k_max 22
_diffrn_reflns_limit_k_min -22
_diffrn_reflns_limit_l_max 42
_diffrn_reflns_limit_l_min -42
_diffrn_reflns_number 119524
_diffrn_reflns_point_group_measured_fraction_full 0.996
_diffrn_reflns_point_group_measured_fraction_max 0.996
_diffrn_reflns_theta_full 25.405
_diffrn_reflns_theta_max 25.405
_diffrn_reflns_theta_min 2.160
_diffrn_source
;
Advanced Light Source, station 12.2.1
;
_diffrn_standards_number 0
_exptl_absorpt_coefficient_mu 0.071
_exptl_absorpt_correction_T_max 0.7452
_exptl_absorpt_correction_T_min 0.6762
_exptl_absorpt_correction_type multi-scan
_exptl_absorpt_process_details
'SADABS-2016/2 (Bruker,2016/2) was used for absorption correction. wR2(int) was 0.1120 before and 0.0629 after correction. The Ratio of minimum to maximum transmission is 0.9074. The \l/2 correction factor is Not present.'
_exptl_crystal_colour 'clear colourless'
_exptl_crystal_density_diffrn 0.586
_exptl_crystal_description block
_exptl_crystal_F_000 2459
_exptl_crystal_size_max 0.071
_exptl_crystal_size_mid 0.071
_exptl_crystal_size_min 0.048
_refine_diff_density_max 1.531
_refine_diff_density_min -0.257
_refine_diff_density_rms 0.061
_refine_ls_abs_structure_details
;
 Flack x determined using 3910 quotients [(I+)-(I-)]/[(I+)+(I-)]
 (Parsons, Flack and Wagner, Acta Cryst. B69 (2013) 249-259).
;
_refine_ls_abs_structure_Flack 0.03(4)
_refine_ls_extinction_method none
_refine_ls_goodness_of_fit_ref 1.053
_refine_ls_hydrogen_treatment constr
_refine_ls_matrix_type full
_refine_ls_number_parameters 444
_refine_ls_number_reflns 11559
_refine_ls_number_restraints 5
_refine_ls_restrained_S_all 1.053
_refine_ls_R_factor_all 0.0682
_refine_ls_R_factor_gt 0.0556
_refine_ls_shift/su_max 0.000
_refine_ls_shift/su_mean 0.000
_refine_ls_structure_factor_coef Fsqd
_refine_ls_weighting_details 'w=1/[\s^2^(Fo^2^)+(0.1191P)^2^+1.6967P] where P=(Fo^2^+2Fc^2^)/3'
_refine_ls_weighting_scheme calc
_refine_ls_wR_factor_gt 0.1596
_refine_ls_wR_factor_ref 0.1704
_reflns_Friedel_coverage 0.778
_reflns_Friedel_fraction_full 0.998
_reflns_Friedel_fraction_max 0.998
_reflns_number_gt 9815
_reflns_number_total 11559
_reflns_threshold_expression 'I > 2\s(I)'
_cod_data_source_file ja9b10501_si_016.cif
_cod_data_source_block delta-MOF-520-28
_cod_depositor_comments
;
The following automatic conversions were performed:

data item '_atom_sites_solution_secondary' value 'diffmap' was
changed to 'difmap'.

Automatic conversion script
Id: cif_fix_values 6909 2019-04-08 15:41:33Z antanas 

 Adding full bibliography for 4129110--4129131.cif.
;
_cod_original_cell_volume 13542.3(10)
_cod_database_code 4129124
_shelx_shelxl_version_number 2018/3
_shelx_space_group_comment
;
The symmetry employed for this shelxl refinement is uniquely defined
by the following loop, which should always be used as a source of
symmetry information in preference to the above space-group names.
They are only intended as comments.
;
_shelx_estimated_absorpt_t_max 0.997
_shelx_estimated_absorpt_t_min 0.995
_olex2_refinement_description
;
1. Fixed Uiso
 At 1.2 times of:
  All C(H) groups, All O(H) groups
2. Rigid bond restraints
 C3G, N2G, N1G, C1G
 with sigma for 1-2 distances of 0.005 and sigma for 1-3 distances of 0.005
3. Others
 Fixed Sof: O9(0.61791) O10(0.61791) N2G(0.38209) N1G(0.38209) C35(0.61791)
 H35(0.61791) C3G(0.38209) C2G(0.38209) C6G(0.38209) H6G(0.38209) C4G(0.38209)
 H4G(0.38209) C5G(0.38209) H5G(0.38209) C7G(0.38209) H7G(0.38209) C1G(0.38209)
 H1G(0.38209) O1S(0.11344)
4.a Aromatic/amide H refined with riding coordinates:
 O8(H8), O7(H7), C26(H26), C19(H19), C4(H4), C22(H22), C3(H3), C16(H16),
 C23(H23), C7(H7A), C15(H15), C18(H18), C6(H6), C27(H27), C9(H9), C11(H11),
 C13(H13), C35(H35), C6G(H6G), C4G(H4G), C5G(H5G), C7G(H7G), C1G(H1G)
;
_olex2_submission_special_instructions 'No special instructions were received'

loop_
_space_group_symop_operation_xyz
'x, y, z'
'-y+1/2, x+1/2, z+1/2'
'-x, -y, z'
'y+1/2, -x+1/2, z+1/2'
'x+1/2, -y+1/2, -z+1/2'
'-x+1/2, y+1/2, -z+1/2'
'y, x, -z'
'-y, -x, -z'

loop_
_atom_site_label
_atom_site_type_symbol
_atom_site_fract_x
_atom_site_fract_y
_atom_site_fract_z
_atom_site_U_iso_or_equiv
_atom_site_adp_type
_atom_site_occupancy
_atom_site_site_symmetry_order
_atom_site_calc_flag
_atom_site_refinement_flags_posn
_atom_site_refinement_flags_adp
_atom_site_refinement_flags_occupancy
_atom_site_disorder_assembly
_atom_site_disorder_group
Al1 Al 0.83832(5) 0.16168(5) 0.000000 0.0274(3) Uani 1 2 d S T P . .
Al3 Al 1.000000 0.000000 0.11612(4) 0.0255(3) Uani 1 2 d S T P . .
Al2 Al 0.89847(5) 0.12201(5) 0.08185(3) 0.0270(2) Uani 1 1 d . . . . .
O8 O 0.97434(11) 0.06384(12) 0.08063(6) 0.0289(5) Uani 1 1 d . . . . .
H8 H 1.003266 0.067084 0.059500 0.035 Uiso 1 1 calc R . . . .
O1 O 0.84132(12) 0.05098(13) 0.10264(7) 0.0352(6) Uani 1 1 d . . . . .
O7 O 0.87007(15) 0.09930(13) 0.03480(6) 0.0430(7) Uani 1 1 d . . . . .
H7 H 0.871877 0.051920 0.027908 0.052 Uiso 1 1 calc R . . . .
C2 C 0.78819(18) -0.0511(2) 0.12408(10) 0.0360(8) Uani 1 1 d . . . . .
C24 C 0.29939(18) -0.19624(19) 0.08742(9) 0.0340(8) Uani 1 1 d . . . . .
C1 C 0.85094(17) -0.00999(18) 0.11418(9) 0.0303(7) Uani 1 1 d . . . . .
C25 C 0.23212(18) -0.18875(18) 0.06747(10) 0.0318(8) Uani 1 1 d . . . . .
C21 C 0.4238(2) -0.2006(2) 0.12621(11) 0.0451(10) Uani 1 1 d . . . . .
C26 C 0.3615(2) -0.2049(2) 0.06865(10) 0.0430(10) Uani 1 1 d . . . . .
H26 H 0.361438 -0.209545 0.042550 0.052 Uiso 1 1 calc R . . . .
C19 C 0.5203(2) -0.3396(2) 0.24273(11) 0.0506(11) Uani 1 1 d . . . . .
H19 H 0.498550 -0.360790 0.222116 0.061 Uiso 1 1 calc R . . . .
C4 C 0.7373(2) -0.1549(2) 0.14889(12) 0.0497(11) Uani 1 1 d . . . . .
H4 H 0.742754 -0.200066 0.158773 0.060 Uiso 1 1 calc R . . . .
C22 C 0.3614(2) -0.1923(2) 0.14468(11) 0.0463(10) Uani 1 1 d . . . . .
H22 H 0.361197 -0.188069 0.170798 0.056 Uiso 1 1 calc R . . . .
C3 C 0.7955(2) -0.1165(2) 0.13916(11) 0.0440(10) Uani 1 1 d . . . . .
H3 H 0.840402 -0.135248 0.142906 0.053 Uiso 1 1 calc R . . . .
C16 C 0.5850(2) -0.2797(2) 0.30305(12) 0.0481(11) Uani 1 1 d . . . . .
H16 H 0.607241 -0.259071 0.323660 0.058 Uiso 1 1 calc R . . . .
C23 C 0.2997(2) -0.1903(2) 0.12563(10) 0.0411(9) Uani 1 1 d . . . . .
H23 H 0.257424 -0.184789 0.138633 0.049 Uiso 1 1 calc R . . . .
C7 C 0.72268(19) -0.0237(2) 0.11928(11) 0.0445(10) Uani 1 1 d . . . . .
H7A H 0.717547 0.021307 0.109174 0.053 Uiso 1 1 calc R . . . .
C20 C 0.55111(17) -0.3789(2) 0.34350(10) 0.0345(8) Uani 1 1 d . . . . .
C15 C 0.5856(2) -0.2469(3) 0.26943(13) 0.0560(13) Uani 1 1 d . . . . .
H15 H 0.608688 -0.203699 0.267079 0.067 Uiso 1 1 calc R . . . .
C10 C 0.5521(2) -0.2387(3) 0.20282(12) 0.0521(11) Uani 1 1 d . . . . .
C18 C 0.5194(2) -0.3726(2) 0.27703(11) 0.0461(10) Uani 1 1 d . . . . .
H18 H 0.496172 -0.415652 0.279594 0.055 Uiso 1 1 calc R . . . .
C5 C 0.6713(2) -0.1277(2) 0.14426(11) 0.0480(11) Uani 1 1 d . . . . .
C17 C 0.55143(19) -0.3437(2) 0.30702(10) 0.0387(9) Uani 1 1 d . . . . .
C6 C 0.6642(2) -0.0615(2) 0.12911(12) 0.0510(11) Uani 1 1 d . . . . .
H6 H 0.619467 -0.042397 0.125525 0.061 Uiso 1 1 calc R . . . .
C27 C 0.4233(2) -0.2069(3) 0.08773(11) 0.0501(11) Uani 1 1 d . . . . .
H27 H 0.465621 -0.212512 0.074711 0.060 Uiso 1 1 calc R . . . .
C12 C 0.4898(2) -0.2024(3) 0.14785(11) 0.0498(11) Uani 1 1 d . . . . .
C8 C 0.6091(2) -0.1664(2) 0.15700(12) 0.0509(11) Uani 1 1 d . . . . .
C9 C 0.6101(2) -0.2031(3) 0.18997(13) 0.0561(13) Uani 1 1 d . . . . .
H9 H 0.651392 -0.203904 0.204159 0.067 Uiso 1 1 calc R . . . .
C11 C 0.4926(2) -0.2385(3) 0.18094(12) 0.0534(12) Uani 1 1 d . . . . .
H11 H 0.453060 -0.263665 0.188904 0.064 Uiso 1 1 calc R . . . .
C13 C 0.5483(2) -0.1670(3) 0.13594(12) 0.0507(11) Uani 1 1 d . . . . .
H13 H 0.546981 -0.142696 0.113149 0.061 Uiso 1 1 calc R . . . .
C14 C 0.5529(2) -0.2757(3) 0.23856(11) 0.0504(11) Uani 1 1 d . . . . .
O5 O 0.17914(12) -0.18008(13) 0.08687(6) 0.0326(5) Uani 1 1 d . . . . .
O2 O 0.90939(11) -0.03844(12) 0.11803(7) 0.0313(5) Uani 1 1 d . . . . .
O4 O 0.52395(12) -0.43829(13) 0.34504(6) 0.0340(6) Uani 1 1 d . . . . .
O3 O 0.57814(13) -0.34718(14) 0.37044(7) 0.0396(6) Uani 1 1 d . . . . .
O6 O 0.23297(12) -0.19103(14) 0.03234(6) 0.0370(6) Uani 1 1 d . . . . .
O9 O 0.8982(6) 0.2358(6) 0.0163(3) 0.042(2) Uani 0.6179 1 d . . . A -1
O10 O 0.9556(6) 0.2000(5) 0.0674(2) 0.042(2) Uani 0.6179 1 d . . . A -1
N2G N 0.9464(10) 0.1938(9) 0.0539(4) 0.030(3) Uani 0.3821 1 d . U . A 1
N1G N 0.9132(12) 0.2192(11) 0.0226(6) 0.036(4) Uani 0.3821 1 d . U . A 1
C35 C 0.9429(4) 0.2394(5) 0.0417(3) 0.0515(18) Uani 0.6179 1 d . . . A -1
H35 H 0.971565 0.279300 0.040723 0.062 Uiso 0.6179 1 calc R . . A -1
C3G C 1.0041(6) 0.2340(6) 0.0591(3) 0.044(2) Uani 0.3821 1 d . U . A 1
C2G C 1.0053(6) 0.2859(6) 0.0320(3) 0.053(3) Uani 0.3821 1 d . . . A 1
C6G C 1.1100(10) 0.3295(11) 0.0565(6) 0.119(8) Uani 0.3821 1 d . . . A 1
H6G H 1.143488 0.365239 0.058264 0.143 Uiso 0.3821 1 calc R . . A 1
C4G C 1.0558(7) 0.2266(9) 0.0837(5) 0.082(5) Uani 0.3821 1 d . . . A 1
H4G H 1.055149 0.190076 0.101166 0.098 Uiso 0.3821 1 calc R . . A 1
C5G C 1.1121(9) 0.2751(10) 0.0828(5) 0.096(5) Uani 0.3821 1 d . . . A 1
H5G H 1.149801 0.270865 0.099517 0.115 Uiso 0.3821 1 calc R . . A 1
C7G C 1.0638(9) 0.3329(10) 0.0295(5) 0.102(7) Uani 0.3821 1 d . . . A 1
H7G H 1.068651 0.364479 0.009600 0.122 Uiso 0.3821 1 calc R . . A 1
C1G C 0.9495(6) 0.2727(6) 0.0089(3) 0.047(3) Uani 0.3821 1 d . U . A 1
H1G H 0.938817 0.297449 -0.013004 0.056 Uiso 0.3821 1 calc R . . A 1
O1S O 1.000000 0.000000 0.000000 0.092(5) Uiso 0.4538 4 d S T P . .

loop_
_atom_site_aniso_label
_atom_site_aniso_U_11
_atom_site_aniso_U_22
_atom_site_aniso_U_33
_atom_site_aniso_U_23
_atom_site_aniso_U_13
_atom_site_aniso_U_12
Al1 0.0291(5) 0.0291(5) 0.0239(7) -0.0003(4) -0.0003(4) 0.0058(5)
Al3 0.0199(7) 0.0312(7) 0.0254(7) 0.000 0.000 0.0025(5)
Al2 0.0256(5) 0.0313(5) 0.0241(5) 0.0036(4) 0.0027(4) 0.0044(4)
O8 0.0263(11) 0.0325(12) 0.0279(12) 0.0037(10) 0.0067(10) 0.0035(9)
O1 0.0217(12) 0.0396(14) 0.0444(14) 0.0123(11) 0.0012(10) 0.0012(10)
O7 0.0638(18) 0.0387(14) 0.0264(13) -0.0008(11) -0.0056(12) 0.0233(13)
C2 0.0258(18) 0.044(2) 0.038(2) 0.0091(16) -0.0033(15) -0.0042(15)
C24 0.0297(19) 0.042(2) 0.0300(18) -0.0008(16) -0.0044(15) 0.0016(15)
C1 0.0246(17) 0.039(2) 0.0269(17) 0.0058(15) -0.0050(14) -0.0005(15)
C25 0.0311(19) 0.0342(19) 0.0300(18) -0.0080(15) -0.0032(15) 0.0044(14)
C21 0.029(2) 0.069(3) 0.037(2) 0.0186(19) -0.0088(16) -0.0114(18)
C26 0.033(2) 0.068(3) 0.0273(18) 0.0044(18) -0.0035(16) 0.0022(19)
C19 0.040(2) 0.071(3) 0.041(2) 0.019(2) -0.0142(18) -0.025(2)
C4 0.035(2) 0.055(3) 0.060(3) 0.031(2) -0.0097(19) -0.0109(19)
C22 0.038(2) 0.071(3) 0.0303(19) 0.0047(19) -0.0073(17) -0.0125(19)
C3 0.0268(19) 0.052(2) 0.054(2) 0.021(2) -0.0026(17) -0.0027(17)
C16 0.039(2) 0.060(3) 0.045(2) 0.019(2) -0.0160(18) -0.0215(19)
C23 0.030(2) 0.060(3) 0.033(2) -0.0018(18) -0.0002(16) -0.0040(17)
C7 0.0241(18) 0.056(2) 0.054(2) 0.026(2) -0.0037(17) -0.0038(16)
C20 0.0206(17) 0.045(2) 0.038(2) 0.0089(17) -0.0036(15) -0.0078(15)
C15 0.043(2) 0.067(3) 0.058(3) 0.029(2) -0.019(2) -0.027(2)
C10 0.036(2) 0.074(3) 0.046(2) 0.027(2) -0.0126(18) -0.019(2)
C18 0.036(2) 0.059(3) 0.043(2) 0.018(2) -0.0102(17) -0.0216(19)
C5 0.029(2) 0.067(3) 0.048(2) 0.027(2) -0.0092(17) -0.0143(19)
C17 0.0282(19) 0.048(2) 0.040(2) 0.0122(18) -0.0057(16) -0.0097(16)
C6 0.0242(19) 0.070(3) 0.059(3) 0.032(2) -0.0081(18) -0.0060(19)
C27 0.026(2) 0.086(3) 0.039(2) 0.016(2) 0.0011(17) -0.0005(19)
C12 0.031(2) 0.074(3) 0.044(2) 0.021(2) -0.0126(18) -0.0159(19)
C8 0.030(2) 0.071(3) 0.051(2) 0.029(2) -0.0099(18) -0.0148(19)
C9 0.031(2) 0.079(3) 0.058(3) 0.033(2) -0.0188(19) -0.020(2)
C11 0.033(2) 0.081(3) 0.046(2) 0.025(2) -0.0081(18) -0.025(2)
C13 0.030(2) 0.076(3) 0.047(2) 0.030(2) -0.0069(18) -0.013(2)
C14 0.036(2) 0.071(3) 0.045(2) 0.025(2) -0.0157(18) -0.022(2)
O5 0.0292(13) 0.0389(14) 0.0296(12) -0.0006(11) 0.0021(11) 0.0099(10)
O2 0.0229(12) 0.0341(13) 0.0370(13) 0.0064(11) -0.0006(10) -0.0007(10)
O4 0.0290(13) 0.0433(15) 0.0298(12) 0.0048(11) 0.0006(10) -0.0073(10)
O3 0.0373(14) 0.0439(15) 0.0376(14) 0.0106(12) -0.0095(12) -0.0128(12)
O6 0.0314(13) 0.0530(16) 0.0266(13) -0.0111(11) -0.0048(10) 0.0114(11)
O9 0.046(6) 0.041(5) 0.039(5) 0.005(3) 0.004(3) -0.003(4)
O10 0.039(4) 0.043(4) 0.043(5) 0.004(4) 0.004(4) 0.002(3)
N2G 0.031(6) 0.027(7) 0.033(8) 0.017(6) 0.009(6) 0.003(4)
N1G 0.028(8) 0.049(11) 0.030(7) -0.005(6) -0.010(4) -0.011(8)
C35 0.038(4) 0.051(5) 0.065(5) -0.002(5) 0.001(4) -0.009(4)
C3G 0.038(6) 0.046(6) 0.049(6) 0.006(5) -0.017(5) -0.012(5)
C2G 0.046(6) 0.047(6) 0.067(7) 0.026(6) -0.006(6) -0.032(5)
C6G 0.098(14) 0.129(16) 0.131(16) 0.062(13) -0.029(12) -0.077(13)
C4G 0.048(8) 0.104(12) 0.094(11) 0.005(10) -0.011(8) -0.039(7)
C5G 0.080(11) 0.101(13) 0.108(13) 0.029(11) -0.017(10) -0.027(9)
C7G 0.093(12) 0.113(14) 0.098(12) 0.049(11) -0.041(10) -0.055(11)
C1G 0.066(7) 0.044(6) 0.031(5) 0.020(4) 0.001(5) -0.008(5)

loop_
_atom_type_symbol
_atom_type_description
_atom_type_scat_dispersion_real
_atom_type_scat_dispersion_imag
_atom_type_scat_source
C C 0.0037 0.0017 'International Tables Vol C Tables 4.2.6.8 and 6.1.1.4'
H H 0.0000 0.0000 'International Tables Vol C Tables 4.2.6.8 and 6.1.1.4'
Al Al 0.0674 0.0545 'International Tables Vol C Tables 4.2.6.8 and 6.1.1.4'
N N 0.0070 0.0034 'International Tables Vol C Tables 4.2.6.8 and 6.1.1.4'
O O 0.0123 0.0065 'International Tables Vol C Tables 4.2.6.8 and 6.1.1.4'

loop_
_geom_angle_atom_site_label_1
_geom_angle_atom_site_label_2
_geom_angle_atom_site_label_3
_geom_angle
_geom_angle_site_symmetry_1
_geom_angle_site_symmetry_3
O7 Al1 O7 91.83(17) 8_665 .
O7 Al1 O6 90.87(11) 8_665 7_655
O7 Al1 O6 174.07(12) . 7_655
O7 Al1 O6 174.07(12) 8_665 3_655
O7 Al1 O6 90.86(11) . 3_655
O7 Al1 O9 94.4(2) . .
O7 Al1 O9 93.6(4) 8_665 .
O7 Al1 N1G 81.0(5) . .
O7 Al1 N1G 81.0(5) 8_665 8_665
O7 Al1 N1G 89.5(8) 8_665 .
O7 Al1 N1G 89.5(8) . 8_665
O6 Al1 O6 86.95(15) 7_655 3_655
O6 Al1 O9 91.4(4) 3_655 .
O6 Al1 O9 80.1(2) 7_655 .
O6 Al1 N1G 93.7(5) 3_655 8_665
O6 Al1 N1G 96.1(8) 7_655 8_665
O6 Al1 N1G 96.1(8) 3_655 .
O6 Al1 N1G 93.7(5) 7_655 .
O9 Al1 N1G 173.5(10) . 8_665
O9 Al1 N1G 14.2(6) . .
N1G Al1 N1G 166.4(13) 8_665 .
O8 Al3 O8 91.94(15) . 3_755
O8 Al3 O2 92.24(10) 3_755 3_755
O8 Al3 O2 90.66(10) 3_755 .
O8 Al3 O2 92.24(10) . .
O8 Al3 O2 90.66(10) . 3_755
O8 Al3 O4 91.75(10) . 6_655
O8 Al3 O4 91.75(10) 3_755 5_545
O8 Al3 O4 176.28(11) . 5_545
O8 Al3 O4 176.28(11) 3_755 6_655
O2 Al3 O2 175.83(17) 3_755 .
O4 Al3 O2 89.65(11) 6_655 .
O4 Al3 O2 89.66(11) 5_545 3_755
O4 Al3 O2 87.26(10) 6_655 3_755
O4 Al3 O2 87.25(10) 5_545 .
O4 Al3 O4 84.57(16) 6_655 5_545
O8 Al2 O1 91.77(11) . .
O8 Al2 O5 175.78(11) . 3_655
O8 Al2 O3 91.37(11) . 6_655
O8 Al2 O10 90.9(3) . .
O8 Al2 N2G 92.5(6) . .
O1 Al2 O10 172.1(3) . .
O1 Al2 N2G 170.7(5) . .
O7 Al2 O8 93.97(11) . .
O7 Al2 O1 91.20(12) . .
O7 Al2 O5 89.65(11) . 3_655
O7 Al2 O3 174.42(12) . 6_655
O7 Al2 O10 96.0(2) . .
O7 Al2 N2G 80.2(4) . .
O5 Al2 O1 85.97(11) 3_655 .
O5 Al2 O3 85.08(11) 3_655 6_655
O5 Al2 O10 90.9(3) 3_655 .
O5 Al2 N2G 90.3(6) 3_655 .
O3 Al2 O1 90.24(12) 6_655 .
O3 Al2 O10 82.3(2) 6_655 .
O3 Al2 N2G 97.9(5) 6_655 .
O10 Al2 N2G 15.8(4) . .
Al2 O8 Al3 127.00(12) . .
C1 O1 Al2 135.5(2) . .
Al2 O7 Al1 125.01(15) . .
C3 C2 C1 119.8(3) . .
C3 C2 C7 119.5(3) . .
C7 C2 C1 120.6(3) . .
C26 C24 C25 121.8(3) . .
C23 C24 C25 118.6(3) . .
C23 C24 C26 119.6(3) . .
O1 C1 C2 117.1(3) . .
O1 C1 O2 125.0(3) . .
O2 C1 C2 117.9(3) . .
O5 C25 C24 116.9(3) . .
O5 C25 O6 125.1(3) . .
O6 C25 C24 117.9(3) . .
C22 C21 C27 119.0(3) . .
C22 C21 C12 119.4(4) . .
C27 C21 C12 121.6(4) . .
C27 C26 C24 120.4(4) . .
C14 C19 C18 120.4(4) . .
C5 C4 C3 120.6(4) . .
C23 C22 C21 120.9(4) . .
C2 C3 C4 120.2(4) . .
C15 C16 C17 120.2(4) . .
C22 C23 C24 120.1(4) . .
C2 C7 C6 120.7(4) . .
O4 C20 C17 117.2(3) . .
O4 C20 O3 125.3(3) . .
O3 C20 C17 117.6(3) . .
C16 C15 C14 121.3(4) . .
C9 C10 C11 118.1(4) . .
C9 C10 C14 121.5(4) . .
C11 C10 C14 120.4(3) . .
C17 C18 C19 120.9(4) . .
C4 C5 C6 118.9(3) . .
C4 C5 C8 121.0(4) . .
C6 C5 C8 120.0(4) . .
C16 C17 C20 119.7(3) . .
C18 C17 C16 119.1(3) . .
C18 C17 C20 121.1(3) . .
C7 C6 C5 120.0(4) . .
C26 C27 C21 120.1(4) . .
C11 C12 C21 119.8(4) . .
C11 C12 C13 119.0(4) . .
C13 C12 C21 121.2(3) . .
C9 C8 C5 120.7(3) . .
C9 C8 C13 118.4(4) . .
C13 C8 C5 120.8(3) . .
C8 C9 C10 121.8(4) . .
C12 C11 C10 121.5(4) . .
C12 C13 C8 121.1(4) . .
C19 C14 C15 118.0(4) . .
C19 C14 C10 121.2(4) . .
C15 C14 C10 120.8(4) . .
C25 O5 Al2 132.6(2) . 3_655
C1 O2 Al3 130.4(2) . .
C20 O4 Al3 134.7(2) . 5_445
C20 O3 Al2 130.9(2) . 6_645
C25 O6 Al1 126.7(2) . 3_655
N2G O9 Al1 101.7(7) . .
C35 O9 Al1 132.2(8) . .
C35 O9 N2G 30.6(7) . .
C1G O9 Al1 146.4(11) . .
C1G O9 N2G 90.4(9) . .
C1G O9 C35 65.2(8) . .
N2G O10 Al2 83(3) . .
N2G O10 N1G 25(3) . .
N2G O10 C35 52(3) . .
N2G O10 C3G 99(3) . .
N1G O10 Al2 98.1(8) . .
C35 O10 Al2 125.0(7) . .
C35 O10 N1G 28.9(8) . .
C3G O10 Al2 161.9(10) . .
C3G O10 N1G 91.0(10) . .
C3G O10 C35 67.7(9) . .
O9 N2G Al2 117.2(10) . .
O10 N2G Al2 81(3) . .
O10 N2G O9 138(4) . .
O10 N2G N1G 145(4) . .
O10 N2G C35 103(3) . .
O10 N2G C3G 58(3) . .
N1G N2G Al2 117.1(15) . .
N1G N2G O9 7.1(14) . .
C35 N2G Al2 146.5(17) . .
C35 N2G O9 40.7(9) . .
C35 N2G N1G 44.8(12) . .
C35 N2G C3G 67.1(12) . .
C3G N2G Al2 135.7(11) . .
C3G N2G O9 105.3(11) . .
C3G N2G N1G 106.7(16) . .
O10 N1G Al1 124.4(11) . .
N2G N1G Al1 118.0(15) . .
N2G N1G O10 9.5(10) . .
C35 N1G Al1 159(2) . .
C35 N1G O10 37.2(10) . .
C35 N1G N2G 45.2(11) . .
C35 N1G C1G 69.4(15) . .
C1G N1G Al1 130.9(13) . .
C1G N1G O10 104.2(13) . .
C1G N1G N2G 109.3(17) . .
O9 C35 C3G 159.8(11) . .
O9 C35 C2G 113.6(10) . .
O9 C35 C1G 56.9(8) . .
O10 C35 O9 130.8(10) . .
O10 C35 C3G 54.6(8) . .
O10 C35 C2G 112.2(9) . .
O10 C35 C1G 160.0(10) . .
N2G C35 O9 108.8(13) . .
N2G C35 O10 25.1(10) . .
N2G C35 C3G 70.3(12) . .
N2G C35 C2G 124.6(14) . .
N2G C35 C1G 143.9(14) . .
N1G C35 O9 20.5(15) . .
N1G C35 O10 113.9(15) . .
N1G C35 N2G 90.0(17) . .
N1G C35 C3G 144.7(17) . .
N1G C35 C2G 121.9(17) . .
N1G C35 C1G 68.0(15) . .
C3G C35 C2G 57.6(7) . .
C3G C35 C1G 111.4(9) . .
C1G C35 C2G 56.8(7) . .
O10 C3G N2G 22.6(8) . .
O10 C3G C35 57.7(7) . .
O10 C3G C2G 126.0(10) . .
O10 C3G C4G 111.3(11) . .
N2G C3G C2G 108.8(10) . .
C35 C3G N2G 42.6(8) . .
C35 C3G C2G 68.4(8) . .
C35 C3G C4G 166.4(13) . .
C4G C3G N2G 129.4(13) . .
C4G C3G C2G 121.7(11) . .
C3G C2G C35 54.0(7) . .
C3G C2G C7G 120.3(11) . .
C7G C2G C35 170.3(13) . .
C1G C2G C35 54.8(7) . .
C1G C2G C3G 106.1(9) . .
C1G C2G C7G 132.9(11) . .
C7G C6G C5G 123.5(15) . .
C3G C4G C5G 118.7(15) . .
C6G C5G C4G 118.3(16) . .
C6G C7G C2G 116.5(14) . .
O9 C1G N1G 21.4(9) . .
O9 C1G C35 57.9(6) . .
O9 C1G C2G 126.3(9) . .
N1G C1G C35 42.6(9) . .
N1G C1G C2G 108.9(11) . .
C35 C1G C2G 68.4(7) . .

loop_
_geom_bond_atom_site_label_1
_geom_bond_atom_site_label_2
_geom_bond_distance
_geom_bond_site_symmetry_2
Al1 O7 1.850(2) 8_665
Al1 O7 1.850(2) .
Al1 O6 1.896(3) 7_655
Al1 O6 1.896(3) 3_655
Al1 O9 1.933(12) .
Al1 N1G 2.00(2) 8_665
Al1 N1G 2.00(2) .
Al3 O8 1.850(2) .
Al3 O8 1.850(2) 3_755
Al3 O2 1.904(2) .
Al3 O2 1.904(2) 3_755
Al3 O4 1.902(3) 5_545
Al3 O4 1.902(3) 6_655
Al2 O8 1.849(2) .
Al2 O1 1.917(2) .
Al2 O7 1.844(3) .
Al2 O5 1.883(2) 3_655
Al2 O3 1.883(3) 6_655
Al2 O10 1.941(11) .
Al2 N2G 1.953(18) .
O1 C1 1.264(4) .
C2 C1 1.494(5) .
C2 C3 1.384(6) .
C2 C7 1.384(5) .
C24 C25 1.495(5) .
C24 C26 1.390(5) .
C24 C23 1.389(5) .
C1 O2 1.265(4) .
C25 O5 1.253(4) .
C25 O6 1.273(4) .
C21 C22 1.388(6) .
C21 C27 1.400(6) .
C21 C12 1.499(5) .
C26 C27 1.381(6) .
C19 C18 1.397(5) .
C19 C14 1.396(6) .
C4 C3 1.394(5) .
C4 C5 1.389(6) .
C22 C23 1.378(6) .
C16 C15 1.374(6) .
C16 C17 1.404(6) .
C7 C6 1.392(6) .
C20 C17 1.486(5) .
C20 O4 1.264(4) .
C20 O3 1.265(4) .
C15 C14 1.400(6) .
C10 C9 1.395(6) .
C10 C11 1.398(6) .
C10 C14 1.479(5) .
C18 C17 1.370(5) .
C5 C6 1.399(6) .
C5 C8 1.491(5) .
C12 C11 1.388(6) .
C12 C13 1.391(6) .
C8 C9 1.389(6) .
C8 C13 1.401(6) .
O9 N2G 1.840(16) .
O9 C35 1.266(12) .
O9 C1G 1.252(16) .
O10 N2G 0.535(15) .
O10 N1G 1.856(17) .
O10 C35 1.227(12) .
O10 C3G 1.184(14) .
N2G N1G 1.39(2) .
N2G C35 0.988(18) .
N2G C3G 1.37(2) .
N1G C35 0.98(2) .
N1G C1G 1.34(3) .
C35 C3G 1.344(14) .
C35 C2G 1.544(12) .
C35 C1G 1.357(14) .
C3G C2G 1.403(15) .
C3G C4G 1.346(19) .
C2G C7G 1.454(18) .
C2G C1G 1.389(16) .
C6G C5G 1.42(2) .
C6G C7G 1.32(2) .
C4G C5G 1.44(2) .
